data_4131613
loop_
_publ_author_name
'Kuznetsov, Dmitry M.'
'Kutateladze, Andrei G.'

_publ_section_title
;
 Step-Economical Photoassisted Diversity-Oriented Synthesis: Sustaining
 Cascade Photoreactions in Oxalyl Anilides to Access Complex
 Polyheterocyclic Molecular Architectures.
;
_journal_issue 46
_journal_name_full 'Journal of the American Chemical Society'
_journal_page_first 16584
_journal_page_last 16590
_journal_paper_doi 10.1021/jacs.7b07598
_journal_volume 139
_journal_year 2017
_chemical_formula_moiety 'C24 H22 N2 O4'
_chemical_formula_sum 'C24 H22 N2 O4'
_chemical_formula_weight 402.43
_space_group_crystal_system monoclinic
_space_group_IT_number 14
_space_group_name_Hall '-P 2ybc'
_space_group_name_H-M_alt 'P 1 21/c 1'
_atom_sites_solution_hydrogens mixed
_cell_angle_alpha 90
_cell_angle_beta 96.9630(10)
_cell_angle_gamma 90
_cell_formula_units_Z 8
_cell_length_a 13.5506(14)
_cell_length_b 17.0353(17)
_cell_length_c 19.4352(19)
_cell_measurement_reflns_used 9830
_cell_measurement_temperature 273.(2)
_cell_measurement_theta_max 26.1147
_cell_measurement_theta_min 2.2856
_cell_volume 4453.3(8)
_computing_cell_refinement 'SAINT V8.37A (Bruker AXS Inc., 2015)'
_computing_data_collection 'Bruker Instrument Service v2016.11.0.2'
_computing_data_reduction 'SAINT V8.37A (Bruker AXS Inc., 2015)'
_computing_molecular_graphics 'shelXle (C.B. Huebschle, rev 807)'
_computing_structure_refinement 'SHELXL-2014/7 (Sheldrick, 2014)'
_computing_structure_solution 'XT, VERSION 2014/5'
_diffrn_ambient_temperature 273.(2)
_diffrn_detector_area_resol_mean 8.3333
_diffrn_measured_fraction_theta_full 0.999
_diffrn_measured_fraction_theta_max 0.999
_diffrn_measurement_device_type 'Bruker D8 APEX II Diffractometer'
_diffrn_radiation_monochromator graphite
_diffrn_radiation_type 'Mo K\a'
_diffrn_radiation_wavelength 0.71073
_diffrn_reflns_av_R_equivalents 0.0555
_diffrn_reflns_av_unetI/netI 0.0225
_diffrn_reflns_limit_h_max 16
_diffrn_reflns_limit_h_min -16
_diffrn_reflns_limit_k_max 21
_diffrn_reflns_limit_k_min -21
_diffrn_reflns_limit_l_max 23
_diffrn_reflns_limit_l_min -23
_diffrn_reflns_number 130454
_diffrn_reflns_theta_full 26.02
_diffrn_reflns_theta_max 26.02
_diffrn_reflns_theta_min 1.93
_diffrn_source 'sealed tube'
_diffrn_source_type 'Siemens KFFMO2K-90'
_exptl_absorpt_coefficient_mu 0.082
_exptl_absorpt_correction_T_max 0.99
_exptl_absorpt_correction_T_min 0.93
_exptl_absorpt_correction_type multi-scan
_exptl_absorpt_process_details
;
Krause, L.; Herbst-Irmer, R.; Sheldrick, G. M.; Stalke, D. (2015). J. Appl.
Cryst. 48, 3-10.
;
_exptl_crystal_colour 'clear colourless'
_exptl_crystal_density_diffrn 1.200
_exptl_crystal_density_method 'not measured'
_exptl_crystal_description Block
_exptl_crystal_F_000 1696
_exptl_crystal_size_max 0.430
_exptl_crystal_size_mid 0.240
_exptl_crystal_size_min 0.120
_refine_diff_density_max 0.194
_refine_diff_density_min -0.209
_refine_ls_extinction_method none
_refine_ls_goodness_of_fit_ref 1.053
_refine_ls_matrix_type full
_refine_ls_number_parameters 549
_refine_ls_number_reflns 8772
_refine_ls_number_restraints 0
_refine_ls_restrained_S_all 1.053
_refine_ls_R_factor_all 0.0686
_refine_ls_R_factor_gt 0.0487
_refine_ls_shift/su_max 0.001
_refine_ls_shift/su_mean 0.000
_refine_ls_structure_factor_coef Fsqd
_refine_ls_weighting_details 'w=1/[\s^2^(Fo^2^)+(0.0449P)^2^+1.7119P] where P=(Fo^2^+2Fc^2^)/3'
_refine_ls_weighting_scheme calc
_refine_ls_wR_factor_gt 0.1059
_refine_ls_wR_factor_ref 0.1164
_reflns_number_gt 6660
_reflns_number_total 8772
_reflns_threshold_expression 'I > 2\s(I)'
_cod_data_source_file ja7b07598_si_004.cif
_cod_data_source_block dmk36650c_frac24_29c
_cod_depositor_comments
;
The following automatic conversions were performed:

data item '_exptl_absorpt_correction_type' value 'Multi-Scan' was
changed to 'multi-scan' in accordance with the
/home/saulius/struct/COD-crude-data/automatic-downloads/DataCite-retrospective/ACS/depositions/lib/dictionaries/cif_core.dic
dictionary named 'cif_core.dic' version 2.4.2 last updated on
2011-04-26.

Automatic conversion script
Id: cif_fix_values 6909 2019-04-08 15:41:33Z antanas 
;
_cod_database_code 4131613

loop_
_space_group_symop_operation_xyz
'x, y, z'
'-x, y+1/2, -z+1/2'
'-x, -y, -z'
'x, -y-1/2, z-1/2'

loop_
_atom_site_type_symbol
_atom_site_label
_atom_site_fract_x
_atom_site_fract_y
_atom_site_fract_z
_atom_site_U_iso_or_equiv
_atom_site_adp_type
_atom_site_calc_flag
_atom_site_refinement_flags_adp
_atom_site_refinement_flags_posn
_atom_site_occupancy
C C1_1 0.36426(13) 0.57074(10) 0.38564(9) 0.0370(4) Uani d . . 1
N N1_1 0.41326(10) 0.49692(8) 0.38698(7) 0.0362(3) Uani d . . 1
O O1_1 0.12240(9) 0.50906(8) 0.43164(8) 0.0482(3) Uani d . . 1
C C2_1 0.42051(16) 0.63922(11) 0.38584(10) 0.0482(5) Uani d . . 1
H H2_1 0.4887 0.6365 0.3841 0.058 Uiso calc U R 1
N N2_1 0.41728(10) 0.36412(8) 0.40158(7) 0.0355(3) Uani d . . 1
O O2_1 0.57138(9) 0.52245(8) 0.44407(7) 0.0480(3) Uani d . . 1
C C3_1 0.37435(17) 0.71114(12) 0.38870(11) 0.0543(5) Uani d . . 1
H H3_1 0.4119 0.757 0.3901 0.065 Uiso calc U R 1
O O3_1 0.58076(9) 0.35022(8) 0.44830(7) 0.0462(3) Uani d . . 1
C C4_1 0.27337(18) 0.71540(12) 0.38948(11) 0.0548(5) Uani d . . 1
H H4_1 0.2425 0.764 0.3912 0.066 Uiso calc U R 1
O O4_1 0.22446(10) 0.22222(7) 0.33578(7) 0.0490(3) Uani d . . 1
C C5_1 0.21763(16) 0.64754(11) 0.38767(10) 0.0493(5) Uani d . . 1
H H5_1 0.1492 0.6512 0.3877 0.059 Uiso calc U R 1
C C6_1 0.26131(14) 0.57368(10) 0.38580(9) 0.0385(4) Uani d . . 1
C C7_1 0.19383(13) 0.50120(11) 0.38324(9) 0.0384(4) Uani d . . 1
C C8_1 0.13112(15) 0.49791(12) 0.31234(10) 0.0509(5) Uani d . . 1
H H8A_1 0.1741 0.4944 0.2767 0.076 Uiso calc U R 1
H H8B_1 0.0914 0.5446 0.3056 0.076 Uiso calc U R 1
H H8C_1 0.0885 0.4527 0.3102 0.076 Uiso calc U R 1
C C9_1 0.25742(12) 0.42781(10) 0.40366(9) 0.0336(4) Uani d . . 1
H H9_1 0.2768 0.4307 0.4538 0.04 Uiso calc U R 1
C C10_1 0.20912(13) 0.34614(10) 0.38864(9) 0.0380(4) Uani d . . 1
H H10A_1 0.2001 0.3206 0.432 0.046 Uiso calc U R 1
H H10B_1 0.1442 0.3525 0.3621 0.046 Uiso calc U R 1
C C11_1 0.27521(13) 0.29435(10) 0.34760(9) 0.0382(4) Uani d . . 1
C C12_1 0.29177(13) 0.33855(11) 0.28292(9) 0.0421(4) Uani d . . 1
H H12_1 0.275 0.3179 0.2387 0.051 Uiso calc U R 1
C C13_1 0.33175(13) 0.40872(11) 0.29354(9) 0.0401(4) Uani d . . 1
H H13_1 0.3448 0.4427 0.2583 0.048 Uiso calc U R 1
C C14_1 0.35384(12) 0.42742(10) 0.36971(9) 0.0343(4) Uani d . . 1
C C15_1 0.50504(13) 0.47848(11) 0.42044(9) 0.0375(4) Uani d . . 1
C C16_1 0.50881(12) 0.38916(11) 0.42522(9) 0.0361(4) Uani d . . 1
C C17_1 0.38048(13) 0.28365(10) 0.39172(9) 0.0393(4) Uani d . . 1
H H17_1 0.424 0.2551 0.3636 0.047 Uiso calc U R 1
C C18_1 0.37729(13) 0.23960(11) 0.45944(10) 0.0439(4) Uani d . . 1
C C19_1 0.35990(16) 0.27623(13) 0.52029(11) 0.0543(5) Uani d . . 1
H H19_1 0.3534 0.3305 0.5212 0.065 Uiso calc U R 1
C C20_1 0.35206(18) 0.23331(16) 0.57974(12) 0.0693(7) Uani d . . 1
H H20_1 0.3405 0.2591 0.6202 0.083 Uiso calc U R 1
C C21_1 0.3611(2) 0.15333(17) 0.57972(15) 0.0768(8) Uani d . . 1
H H21_1 0.354 0.1247 0.6196 0.092 Uiso calc U R 1
C C22_1 0.3806(2) 0.11602(15) 0.52105(16) 0.0828(9) Uani d . . 1
H H22_1 0.3879 0.0617 0.521 0.099 Uiso calc U R 1
C C23_1 0.38994(19) 0.15868(13) 0.46074(13) 0.0679(7) Uani d . . 1
H H23_1 0.4047 0.1327 0.4212 0.082 Uiso calc U R 1
C C24_1 0.26606(17) 0.16703(13) 0.29200(12) 0.0622(6) Uani d . . 1
H H24A_1 0.262 0.1877 0.2458 0.093 Uiso calc U R 1
H H24B_1 0.2298 0.1186 0.2915 0.093 Uiso calc U R 1
H H24C_1 0.3344 0.1577 0.3094 0.093 Uiso calc U R 1
C C1_2 0.64838(13) 0.33025(11) 0.28819(9) 0.0373(4) Uani d . . 1
N N1_2 0.66753(11) 0.24918(9) 0.30168(7) 0.0399(4) Uani d . . 1
O O1_2 0.77807(9) 0.41386(7) 0.44470(6) 0.0408(3) Uani d . . 1
H H1_2 0.7257 0.4018 0.4591 0.061 Uiso calc U R 1
C C2_2 0.57101(14) 0.35254(13) 0.23789(9) 0.0471(5) Uani d . . 1
H H2_2 0.5335 0.3145 0.2123 0.056 Uiso calc U R 1
N N2_2 0.74046(11) 0.14824(8) 0.36570(8) 0.0397(3) Uani d . . 1
O O2_2 0.51496(10) 0.18851(9) 0.27016(7) 0.0593(4) Uani d . . 1
C C3_2 0.55031(15) 0.43075(13) 0.22612(10) 0.0515(5) Uani d . . 1
H H3_2 0.4992 0.4454 0.1923 0.062 Uiso calc U R 1
O O3_2 0.62298(12) 0.05228(9) 0.33718(9) 0.0702(5) Uani d . . 1
C C4_2 0.60490(15) 0.48735(13) 0.26416(10) 0.0509(5) Uani d . . 1
H H4_2 0.59 0.5402 0.2567 0.061 Uiso calc U R 1
O O4_2 0.99129(9) 0.12936(7) 0.45153(7) 0.0471(3) Uani d . . 1
C C5_2 0.68202(14) 0.46528(11) 0.31355(10) 0.0453(4) Uani d . . 1
H H5_2 0.7191 0.504 0.3386 0.054 Uiso calc U R 1
C C6_2 0.70591(13) 0.38670(10) 0.32700(9) 0.0358(4) Uani d . . 1
C C7_2 0.79060(12) 0.36757(10) 0.38448(9) 0.0346(4) Uani d . . 1
C C8_2 0.88968(14) 0.39474(11) 0.36258(11) 0.0486(5) Uani d . . 1
H H8A_2 0.9055 0.3635 0.3243 0.073 Uiso calc U R 1
H H8B_2 0.9411 0.3889 0.4008 0.073 Uiso calc U R 1
H H8C_2 0.8847 0.4489 0.3489 0.073 Uiso calc U R 1
C C9_2 0.78565(12) 0.28003(10) 0.40519(8) 0.0319(4) Uani d . . 1
H H9_2 0.7304 0.2749 0.4331 0.038 Uiso calc U R 1
C C10_2 0.87810(12) 0.24411(10) 0.44823(9) 0.0361(4) Uani d . . 1
H H10A_2 0.863 0.2324 0.4946 0.043 Uiso calc U R 1
H H10B_2 0.9323 0.2816 0.4519 0.043 Uiso calc U R 1
C C11_2 0.90979(13) 0.16790(10) 0.41323(9) 0.0383(4) Uani d . . 1
C C12_2 0.92588(14) 0.18697(11) 0.33957(10) 0.0440(4) Uani d . . 1
H H12_2 0.9855 0.1767 0.3221 0.053 Uiso calc U R 1
C C13_2 0.84921(14) 0.21922(11) 0.30180(9) 0.0416(4) Uani d . . 1
H H13_2 0.8495 0.235 0.256 0.05 Uiso calc U R 1
C C14_2 0.76101(13) 0.22757(10) 0.34145(9) 0.0359(4) Uani d . . 1
C C15_2 0.60073(14) 0.18839(12) 0.29638(10) 0.0451(5) Uani d . . 1
C C16_2 0.65468(14) 0.11894(12) 0.33428(10) 0.0478(5) Uani d . . 1
C C17_2 0.82082(13) 0.10824(10) 0.40873(9) 0.0394(4) Uani d . . 1
H H17_2 0.8391 0.0612 0.3842 0.047 Uiso calc U R 1
C C18_2 0.79028(13) 0.08337(10) 0.47837(10) 0.0405(4) Uani d . . 1
C C19_2 0.70382(15) 0.10976(11) 0.50246(11) 0.0491(5) Uani d . . 1
H H19_2 0.6617 0.1437 0.4754 0.059 Uiso calc U R 1
C C20_2 0.67978(18) 0.08599(12) 0.56650(12) 0.0593(6) Uani d . . 1
H H20_2 0.621 0.1033 0.5817 0.071 Uiso calc U R 1
C C21_2 0.7420(2) 0.03699(13) 0.60784(13) 0.0663(6) Uani d . . 1
H H21_2 0.7266 0.0224 0.6514 0.08 Uiso calc U R 1
C C22_2 0.82711(19) 0.00975(14) 0.58406(13) 0.0670(6) Uani d . . 1
H H22_2 0.8693 -0.0237 0.6116 0.08 Uiso calc U R 1
C C23_2 0.85048(16) 0.03162(12) 0.51961(11) 0.0544(5) Uani d . . 1
H H23_2 0.9073 0.0114 0.5036 0.065 Uiso calc U R 1
C C24_2 1.08140(14) 0.17380(13) 0.46217(12) 0.0562(5) Uani d . . 1
H H24A_2 1.0983 0.1919 0.4183 0.084 Uiso calc U R 1
H H24B_2 1.134 0.1413 0.484 0.084 Uiso calc U R 1
H H24C_2 1.0724 0.2181 0.4913 0.084 Uiso calc U R 1
H H1 0.1555(19) 0.5256(15) 0.4723(14) 0.085(9) Uiso d . . 1

loop_
_atom_site_aniso_label
_atom_site_aniso_U_11
_atom_site_aniso_U_22
_atom_site_aniso_U_33
_atom_site_aniso_U_12
_atom_site_aniso_U_13
_atom_site_aniso_U_23
C1_1 0.0428(10) 0.0378(10) 0.0310(9) -0.0030(8) 0.0065(7) 0.0000(7)
N1_1 0.0319(8) 0.0369(8) 0.0407(8) -0.0053(6) 0.0075(6) -0.0023(6)
O1_1 0.0327(7) 0.0578(9) 0.0555(9) 0.0002(6) 0.0103(6) -0.0132(7)
C2_1 0.0532(12) 0.0452(11) 0.0479(11) -0.0099(9) 0.0128(9) 0.0015(9)
N2_1 0.0308(8) 0.0371(8) 0.0393(8) -0.0007(6) 0.0071(6) -0.0008(6)
O2_1 0.0355(7) 0.0571(8) 0.0519(8) -0.0139(6) 0.0075(6) -0.0082(6)
C3_1 0.0728(15) 0.0389(11) 0.0521(12) -0.0095(10) 0.0114(11) 0.0042(9)
O3_1 0.0315(7) 0.0587(9) 0.0488(7) 0.0039(6) 0.0063(6) 0.0031(6)
C4_1 0.0715(15) 0.0385(11) 0.0537(12) 0.0071(10) 0.0045(10) 0.0017(9)
O4_1 0.0486(8) 0.0402(7) 0.0590(8) -0.0093(6) 0.0100(6) -0.0137(6)
C5_1 0.0503(12) 0.0444(12) 0.0517(12) 0.0040(9) 0.0005(9) -0.0030(9)
C6_1 0.0443(10) 0.0386(10) 0.0321(9) -0.0002(8) 0.0022(7) -0.0028(7)
C7_1 0.0318(9) 0.0426(10) 0.0408(10) 0.0000(8) 0.0041(7) -0.0062(8)
C8_1 0.0468(11) 0.0525(12) 0.0500(12) 0.0057(9) -0.0079(9) -0.0055(9)
C9_1 0.0298(9) 0.0390(10) 0.0320(8) -0.0036(7) 0.0044(7) -0.0033(7)
C10_1 0.0305(9) 0.0406(10) 0.0436(10) -0.0038(8) 0.0070(7) -0.0038(8)
C11_1 0.0374(9) 0.0359(10) 0.0415(10) -0.0048(8) 0.0050(8) -0.0065(8)
C12_1 0.0412(10) 0.0503(12) 0.0349(9) 0.0007(9) 0.0048(8) -0.0091(8)
C13_1 0.0379(10) 0.0478(11) 0.0357(9) 0.0000(8) 0.0095(7) -0.0003(8)
C14_1 0.0320(9) 0.0348(9) 0.0365(9) -0.0021(7) 0.0062(7) -0.0003(7)
C15_1 0.0317(9) 0.0477(11) 0.0352(9) -0.0055(8) 0.0127(7) -0.0035(8)
C16_1 0.0274(9) 0.0497(11) 0.0329(9) -0.0011(8) 0.0104(7) -0.0016(8)
C17_1 0.0362(10) 0.0375(10) 0.0452(10) 0.0003(8) 0.0090(8) -0.0069(8)
C18_1 0.0362(10) 0.0400(11) 0.0539(11) -0.0021(8) -0.0012(8) 0.0035(9)
C19_1 0.0598(13) 0.0520(12) 0.0520(12) 0.0004(10) 0.0100(10) 0.0074(10)
C20_1 0.0731(16) 0.0790(18) 0.0561(14) -0.0015(13) 0.0096(12) 0.0185(12)
C21_1 0.0766(17) 0.0771(19) 0.0722(17) -0.0179(14) -0.0093(14) 0.0322(15)
C22_1 0.097(2) 0.0462(14) 0.097(2) -0.0093(13) -0.0238(17) 0.0237(14)
C23_1 0.0827(17) 0.0434(12) 0.0727(16) 0.0014(12) -0.0107(13) 0.0000(11)
C24_1 0.0681(15) 0.0492(13) 0.0691(14) -0.0043(11) 0.0075(12) -0.0229(11)
C1_2 0.0352(9) 0.0450(10) 0.0330(9) 0.0042(8) 0.0089(7) -0.0006(8)
N1_2 0.0369(8) 0.0421(9) 0.0396(8) -0.0008(7) 0.0000(6) -0.0064(7)
O1_2 0.0392(7) 0.0391(7) 0.0439(7) -0.0037(5) 0.0048(5) -0.0083(5)
C2_2 0.0395(10) 0.0642(13) 0.0371(10) 0.0067(9) 0.0030(8) -0.0025(9)
N2_2 0.0372(8) 0.0340(8) 0.0482(9) -0.0051(7) 0.0064(7) -0.0053(7)
O2_2 0.0406(8) 0.0726(10) 0.0620(9) -0.0095(7) -0.0042(7) -0.0119(8)
C3_2 0.0438(11) 0.0706(15) 0.0409(11) 0.0145(10) 0.0085(9) 0.0098(10)
O3_2 0.0682(10) 0.0465(9) 0.0930(12) -0.0227(8) -0.0020(9) -0.0111(8)
C4_2 0.0544(12) 0.0530(12) 0.0481(11) 0.0136(10) 0.0178(10) 0.0163(10)
O4_2 0.0333(7) 0.0431(7) 0.0653(9) 0.0033(6) 0.0085(6) 0.0121(6)
C5_2 0.0482(11) 0.0428(11) 0.0463(11) 0.0003(9) 0.0122(9) 0.0061(9)
C6_2 0.0353(9) 0.0407(10) 0.0332(9) 0.0015(8) 0.0111(7) 0.0029(7)
C7_2 0.0333(9) 0.0335(9) 0.0377(9) -0.0011(7) 0.0070(7) -0.0028(7)
C8_2 0.0397(11) 0.0420(11) 0.0660(13) -0.0057(9) 0.0138(9) 0.0053(9)
C9_2 0.0289(8) 0.0329(9) 0.0350(9) -0.0031(7) 0.0076(7) -0.0013(7)
C10_2 0.0344(9) 0.0347(9) 0.0392(9) -0.0035(7) 0.0040(7) 0.0000(7)
C11_2 0.0327(9) 0.0364(10) 0.0470(10) 0.0021(8) 0.0097(8) 0.0024(8)
C12_2 0.0409(10) 0.0430(11) 0.0513(11) 0.0016(9) 0.0182(9) -0.0016(9)
C13_2 0.0472(11) 0.0427(10) 0.0368(9) -0.0006(9) 0.0127(8) -0.0038(8)
C14_2 0.0354(9) 0.0344(9) 0.0379(9) -0.0020(7) 0.0042(7) -0.0021(7)
C15_2 0.0395(11) 0.0523(12) 0.0437(10) -0.0073(9) 0.0055(8) -0.0142(9)
C16_2 0.0455(11) 0.0447(12) 0.0538(12) -0.0105(9) 0.0092(9) -0.0149(9)
C17_2 0.0389(10) 0.0319(9) 0.0487(11) 0.0009(8) 0.0110(8) -0.0039(8)
C18_2 0.0407(10) 0.0303(9) 0.0527(11) -0.0051(8) 0.0142(8) -0.0021(8)
C19_2 0.0506(12) 0.0358(10) 0.0639(13) 0.0015(9) 0.0190(10) -0.0004(9)
C20_2 0.0667(14) 0.0438(12) 0.0747(15) 0.0005(11) 0.0380(12) -0.0028(11)
C21_2 0.0896(18) 0.0525(14) 0.0630(14) -0.0040(13) 0.0345(13) 0.0065(11)
C22_2 0.0744(16) 0.0601(14) 0.0690(15) 0.0059(12) 0.0187(13) 0.0212(12)
C23_2 0.0485(12) 0.0494(12) 0.0684(14) 0.0060(10) 0.0191(10) 0.0109(10)
C24_2 0.0351(10) 0.0571(13) 0.0761(15) -0.0004(9) 0.0060(10) 0.0060(11)

loop_
_atom_type_symbol
_atom_type_description
_atom_type_scat_dispersion_real
_atom_type_scat_dispersion_imag
_atom_type_scat_source
C C 0.0033 0.0016 'International Tables Vol C Tables 4.2.6.8 and 6.1.1.4'
H H 0.0000 0.0000 'International Tables Vol C Tables 4.2.6.8 and 6.1.1.4'
N N 0.0061 0.0033 'International Tables Vol C Tables 4.2.6.8 and 6.1.1.4'
O O 0.0106 0.0060 'International Tables Vol C Tables 4.2.6.8 and 6.1.1.4'

loop_
_geom_angle_atom_site_label_1
_geom_angle_atom_site_label_2
_geom_angle_atom_site_label_3
_geom_angle
C2_1 C1_1 C6_1 121.09(17)
C2_1 C1_1 N1_1 119.12(16)
C6_1 C1_1 N1_1 119.76(15)
C15_1 N1_1 C1_1 127.42(15)
C15_1 N1_1 C14_1 111.74(14)
C1_1 N1_1 C14_1 118.29(14)
C7_1 O1_1 H1 107.4(17)
C3_1 C2_1 C1_1 119.54(19)
C3_1 C2_1 H2_1 120.2
C1_1 C2_1 H2_1 120.2
C16_1 N2_1 C17_1 129.05(15)
C16_1 N2_1 C14_1 112.41(14)
C17_1 N2_1 C14_1 117.38(13)
C4_1 C3_1 C2_1 120.33(19)
C4_1 C3_1 H3_1 119.8
C2_1 C3_1 H3_1 119.8
C3_1 C4_1 C5_1 119.9(2)
C3_1 C4_1 H4_1 120.0
C5_1 C4_1 H4_1 120.0
C11_1 O4_1 C24_1 116.71(15)
C4_1 C5_1 C6_1 121.7(2)
C4_1 C5_1 H5_1 119.2
C6_1 C5_1 H5_1 119.2
C5_1 C6_1 C1_1 117.40(17)
C5_1 C6_1 C7_1 118.34(17)
C1_1 C6_1 C7_1 124.26(16)
O1_1 C7_1 C8_1 104.39(15)
O1_1 C7_1 C6_1 110.51(14)
C8_1 C7_1 C6_1 108.82(15)
O1_1 C7_1 C9_1 107.88(14)
C8_1 C7_1 C9_1 115.72(15)
C6_1 C7_1 C9_1 109.38(14)
C7_1 C8_1 H8A_1 109.5
C7_1 C8_1 H8B_1 109.5
H8A_1 C8_1 H8B_1 109.5
C7_1 C8_1 H8C_1 109.5
H8A_1 C8_1 H8C_1 109.5
H8B_1 C8_1 H8C_1 109.5
C14_1 C9_1 C7_1 111.79(14)
C14_1 C9_1 C10_1 106.10(13)
C7_1 C9_1 C10_1 117.97(14)
C14_1 C9_1 H9_1 106.8
C7_1 C9_1 H9_1 106.8
C10_1 C9_1 H9_1 106.8
C11_1 C10_1 C9_1 110.59(13)
C11_1 C10_1 H10A_1 109.5
C9_1 C10_1 H10A_1 109.5
C11_1 C10_1 H10B_1 109.5
C9_1 C10_1 H10B_1 109.5
H10A_1 C10_1 H10B_1 108.1
O4_1 C11_1 C12_1 114.71(14)
O4_1 C11_1 C10_1 106.21(14)
C12_1 C11_1 C10_1 107.44(15)
O4_1 C11_1 C17_1 112.13(14)
C12_1 C11_1 C17_1 107.11(14)
C10_1 C11_1 C17_1 109.06(14)
C13_1 C12_1 C11_1 115.01(16)
C13_1 C12_1 H12_1 122.5
C11_1 C12_1 H12_1 122.5
C12_1 C13_1 C14_1 111.97(16)
C12_1 C13_1 H13_1 124.0
C14_1 C13_1 H13_1 124.0
N1_1 C14_1 N2_1 102.82(13)
N1_1 C14_1 C13_1 116.03(14)
N2_1 C14_1 C13_1 107.17(14)
N1_1 C14_1 C9_1 112.05(14)
N2_1 C14_1 C9_1 107.90(13)
C13_1 C14_1 C9_1 110.19(14)
O2_1 C15_1 N1_1 128.72(17)
O2_1 C15_1 C16_1 125.00(17)
N1_1 C15_1 C16_1 106.25(14)
O3_1 C16_1 N2_1 128.25(17)
O3_1 C16_1 C15_1 125.79(16)
N2_1 C16_1 C15_1 105.92(15)
N2_1 C17_1 C18_1 113.20(15)
N2_1 C17_1 C11_1 103.50(14)
C18_1 C17_1 C11_1 114.04(14)
N2_1 C17_1 H17_1 108.6
C18_1 C17_1 H17_1 108.6
C11_1 C17_1 H17_1 108.6
C19_1 C18_1 C23_1 117.8(2)
C19_1 C18_1 C17_1 122.93(17)
C23_1 C18_1 C17_1 119.29(19)
C20_1 C19_1 C18_1 121.0(2)
C20_1 C19_1 H19_1 119.5
C18_1 C19_1 H19_1 119.5
C21_1 C20_1 C19_1 120.7(3)
C21_1 C20_1 H20_1 119.7
C19_1 C20_1 H20_1 119.7
C22_1 C21_1 C20_1 119.5(2)
C22_1 C21_1 H21_1 120.2
C20_1 C21_1 H21_1 120.2
C21_1 C22_1 C23_1 120.5(2)
C21_1 C22_1 H22_1 119.8
C23_1 C22_1 H22_1 119.8
C18_1 C23_1 C22_1 120.5(2)
C18_1 C23_1 H23_1 119.7
C22_1 C23_1 H23_1 119.7
O4_1 C24_1 H24A_1 109.5
O4_1 C24_1 H24B_1 109.5
H24A_1 C24_1 H24B_1 109.5
O4_1 C24_1 H24C_1 109.5
H24A_1 C24_1 H24C_1 109.5
H24B_1 C24_1 H24C_1 109.5
C2_2 C1_2 C6_2 120.81(17)
C2_2 C1_2 N1_2 119.82(16)
C6_2 C1_2 N1_2 119.34(15)
C15_2 N1_2 C1_2 127.95(15)
C15_2 N1_2 C14_2 112.00(15)
C1_2 N1_2 C14_2 118.21(14)
C7_2 O1_2 H1_2 109.5
C3_2 C2_2 C1_2 120.04(19)
C3_2 C2_2 H2_2 120.0
C1_2 C2_2 H2_2 120.0
C16_2 N2_2 C17_2 129.21(16)
C16_2 N2_2 C14_2 112.56(15)
C17_2 N2_2 C14_2 117.14(14)
C4_2 C3_2 C2_2 120.29(19)
C4_2 C3_2 H3_2 119.9
C2_2 C3_2 H3_2 119.9
C3_2 C4_2 C5_2 119.65(19)
C3_2 C4_2 H4_2 120.2
C5_2 C4_2 H4_2 120.2
C11_2 O4_2 C24_2 115.35(14)
C4_2 C5_2 C6_2 122.00(19)
C4_2 C5_2 H5_2 119.0
C6_2 C5_2 H5_2 119.0
C5_2 C6_2 C1_2 117.20(16)
C5_2 C6_2 C7_2 118.41(16)
C1_2 C6_2 C7_2 124.36(16)
O1_2 C7_2 C8_2 104.76(14)
O1_2 C7_2 C6_2 108.90(13)
C8_2 C7_2 C6_2 109.71(14)
O1_2 C7_2 C9_2 107.66(13)
C8_2 C7_2 C9_2 115.55(14)
C6_2 C7_2 C9_2 109.95(13)
C7_2 C8_2 H8A_2 109.5
C7_2 C8_2 H8B_2 109.5
H8A_2 C8_2 H8B_2 109.5
C7_2 C8_2 H8C_2 109.5
H8A_2 C8_2 H8C_2 109.5
H8B_2 C8_2 H8C_2 109.5
C14_2 C9_2 C10_2 106.84(13)
C14_2 C9_2 C7_2 111.34(13)
C10_2 C9_2 C7_2 117.65(14)
C14_2 C9_2 H9_2 106.8
C10_2 C9_2 H9_2 106.8
C7_2 C9_2 H9_2 106.8
C9_2 C10_2 C11_2 110.09(13)
C9_2 C10_2 H10A_2 109.6
C11_2 C10_2 H10A_2 109.6
C9_2 C10_2 H10B_2 109.6
C11_2 C10_2 H10B_2 109.6
H10A_2 C10_2 H10B_2 108.2
O4_2 C11_2 C12_2 113.91(14)
O4_2 C11_2 C10_2 113.42(14)
C12_2 C11_2 C10_2 108.39(14)
O4_2 C11_2 C17_2 105.87(14)
C12_2 C11_2 C17_2 106.52(15)
C10_2 C11_2 C17_2 108.34(13)
C13_2 C12_2 C11_2 115.06(16)
C13_2 C12_2 H12_2 122.5
C11_2 C12_2 H12_2 122.5
C12_2 C13_2 C14_2 112.06(16)
C12_2 C13_2 H13_2 124.0
C14_2 C13_2 H13_2 124.0
N1_2 C14_2 N2_2 102.55(13)
N1_2 C14_2 C13_2 116.60(15)
N2_2 C14_2 C13_2 105.69(14)
N1_2 C14_2 C9_2 111.96(14)
N2_2 C14_2 C9_2 107.98(14)
C13_2 C14_2 C9_2 111.14(14)
O2_2 C15_2 N1_2 128.42(19)
O2_2 C15_2 C16_2 125.54(18)
N1_2 C15_2 C16_2 105.97(15)
O3_2 C16_2 N2_2 128.1(2)
O3_2 C16_2 C15_2 126.31(18)
N2_2 C16_2 C15_2 105.55(16)
N2_2 C17_2 C18_2 112.03(14)
N2_2 C17_2 C11_2 104.13(14)
C18_2 C17_2 C11_2 114.82(15)
N2_2 C17_2 H17_2 108.5
C18_2 C17_2 H17_2 108.5
C11_2 C17_2 H17_2 108.5
C19_2 C18_2 C23_2 118.16(18)
C19_2 C18_2 C17_2 122.76(17)
C23_2 C18_2 C17_2 119.08(16)
C20_2 C19_2 C18_2 120.6(2)
C20_2 C19_2 H19_2 119.7
C18_2 C19_2 H19_2 119.7
C21_2 C20_2 C19_2 120.6(2)
C21_2 C20_2 H20_2 119.7
C19_2 C20_2 H20_2 119.7
C22_2 C21_2 C20_2 119.3(2)
C22_2 C21_2 H21_2 120.4
C20_2 C21_2 H21_2 120.4
C21_2 C22_2 C23_2 120.6(2)
C21_2 C22_2 H22_2 119.7
C23_2 C22_2 H22_2 119.7
C22_2 C23_2 C18_2 120.8(2)
C22_2 C23_2 H23_2 119.6
C18_2 C23_2 H23_2 119.6
O4_2 C24_2 H24A_2 109.5
O4_2 C24_2 H24B_2 109.5
H24A_2 C24_2 H24B_2 109.5
O4_2 C24_2 H24C_2 109.5
H24A_2 C24_2 H24C_2 109.5
H24B_2 C24_2 H24C_2 109.5

loop_
_geom_bond_atom_site_label_1
_geom_bond_atom_site_label_2
_geom_bond_distance
C1_1 C2_1 1.393(3)
C1_1 C6_1 1.396(3)
C1_1 N1_1 1.421(2)
N1_1 C15_1 1.368(2)
N1_1 C14_1 1.448(2)
O1_1 C7_1 1.435(2)
O1_1 H1 0.90(3)
C2_1 C3_1 1.380(3)
C2_1 H2_1 0.93
N2_1 C16_1 1.339(2)
N2_1 C17_1 1.463(2)
N2_1 C14_1 1.469(2)
O2_1 C15_1 1.217(2)
C3_1 C4_1 1.372(3)
C3_1 H3_1 0.93
O3_1 C16_1 1.219(2)
C4_1 C5_1 1.379(3)
C4_1 H4_1 0.93
O4_1 C11_1 1.413(2)
O4_1 C24_1 1.429(2)
C5_1 C6_1 1.393(3)
C5_1 H5_1 0.93
C6_1 C7_1 1.534(2)
C7_1 C8_1 1.530(3)
C7_1 C9_1 1.543(2)
C8_1 H8A_1 0.96
C8_1 H8B_1 0.96
C8_1 H8C_1 0.96
C9_1 C14_1 1.534(2)
C9_1 C10_1 1.550(2)
C9_1 H9_1 0.98
C10_1 C11_1 1.546(2)
C10_1 H10A_1 0.97
C10_1 H10B_1 0.97
C11_1 C12_1 1.505(3)
C11_1 C17_1 1.583(2)
C12_1 C13_1 1.318(3)
C12_1 H12_1 0.93
C13_1 C14_1 1.508(2)
C13_1 H13_1 0.93
C15_1 C16_1 1.525(3)
C17_1 C18_1 1.520(3)
C17_1 H17_1 0.98
C18_1 C19_1 1.382(3)
C18_1 C23_1 1.389(3)
C19_1 C20_1 1.382(3)
C19_1 H19_1 0.93
C20_1 C21_1 1.368(4)
C20_1 H20_1 0.93
C21_1 C22_1 1.359(4)
C21_1 H21_1 0.93
C22_1 C23_1 1.398(4)
C22_1 H22_1 0.93
C23_1 H23_1 0.93
C24_1 H24A_1 0.96
C24_1 H24B_1 0.96
C24_1 H24C_1 0.96
C1_2 C2_2 1.397(2)
C1_2 C6_2 1.400(2)
C1_2 N1_2 1.424(2)
N1_2 C15_2 1.371(2)
N1_2 C14_2 1.449(2)
O1_2 C7_2 1.438(2)
O1_2 H1_2 0.82
C2_2 C3_2 1.375(3)
C2_2 H2_2 0.93
N2_2 C16_2 1.342(2)
N2_2 C17_2 1.459(2)
N2_2 C14_2 1.469(2)
O2_2 C15_2 1.211(2)
C3_2 C4_2 1.375(3)
C3_2 H3_2 0.93
O3_2 C16_2 1.218(2)
C4_2 C5_2 1.383(3)
C4_2 H4_2 0.93
O4_2 C11_2 1.416(2)
O4_2 C24_2 1.430(2)
C5_2 C6_2 1.395(3)
C5_2 H5_2 0.93
C6_2 C7_2 1.536(2)
C7_2 C8_2 1.529(2)
C7_2 C9_2 1.548(2)
C8_2 H8A_2 0.96
C8_2 H8B_2 0.96
C8_2 H8C_2 0.96
C9_2 C14_2 1.531(2)
C9_2 C10_2 1.546(2)
C9_2 H9_2 0.98
C10_2 C11_2 1.550(2)
C10_2 H10A_2 0.97
C10_2 H10B_2 0.97
C11_2 C12_2 1.509(3)
C11_2 C17_2 1.571(2)
C12_2 C13_2 1.317(3)
C12_2 H12_2 0.93
C13_2 C14_2 1.505(2)
C13_2 H13_2 0.93
C15_2 C16_2 1.532(3)
C17_2 C18_2 1.523(3)
C17_2 H17_2 0.98
C18_2 C19_2 1.388(3)
C18_2 C23_2 1.388(3)
C19_2 C20_2 1.385(3)
C19_2 H19_2 0.93
C20_2 C21_2 1.374(3)
C20_2 H20_2 0.93
C21_2 C22_2 1.374(3)
C21_2 H21_2 0.93
C22_2 C23_2 1.380(3)
C22_2 H22_2 0.93
C23_2 H23_2 0.93
C24_2 H24A_2 0.96
C24_2 H24B_2 0.96
C24_2 H24C_2 0.96

loop_
_geom_torsion_atom_site_label_1
_geom_torsion_atom_site_label_2
_geom_torsion_atom_site_label_3
_geom_torsion_atom_site_label_4
_geom_torsion
C2_1 C1_1 N1_1 C15_1 34.7(3)
C6_1 C1_1 N1_1 C15_1 -143.79(17)
C2_1 C1_1 N1_1 C14_1 -165.02(16)
C6_1 C1_1 N1_1 C14_1 16.5(2)
C6_1 C1_1 C2_1 C3_1 2.3(3)
N1_1 C1_1 C2_1 C3_1 -176.17(17)
C1_1 C2_1 C3_1 C4_1 -1.7(3)
C2_1 C3_1 C4_1 C5_1 0.3(3)
C3_1 C4_1 C5_1 C6_1 0.7(3)
C4_1 C5_1 C6_1 C1_1 -0.2(3)
C4_1 C5_1 C6_1 C7_1 -179.49(18)
C2_1 C1_1 C6_1 C5_1 -1.3(3)
N1_1 C1_1 C6_1 C5_1 177.13(16)
C2_1 C1_1 C6_1 C7_1 177.94(16)
N1_1 C1_1 C6_1 C7_1 -3.6(3)
C5_1 C6_1 C7_1 O1_1 -44.3(2)
C1_1 C6_1 C7_1 O1_1 136.43(17)
C5_1 C6_1 C7_1 C8_1 69.8(2)
C1_1 C6_1 C7_1 C8_1 -109.50(19)
C5_1 C6_1 C7_1 C9_1 -162.93(16)
C1_1 C6_1 C7_1 C9_1 17.8(2)
O1_1 C7_1 C9_1 C14_1 -163.16(13)
C8_1 C7_1 C9_1 C14_1 80.39(19)
C6_1 C7_1 C9_1 C14_1 -42.91(18)
O1_1 C7_1 C9_1 C10_1 73.43(18)
C8_1 C7_1 C9_1 C10_1 -43.0(2)
C6_1 C7_1 C9_1 C10_1 -166.32(14)
C14_1 C9_1 C10_1 C11_1 1.46(19)
C7_1 C9_1 C10_1 C11_1 127.67(16)
C24_1 O4_1 C11_1 C12_1 55.0(2)
C24_1 O4_1 C11_1 C10_1 173.51(16)
C24_1 O4_1 C11_1 C17_1 -67.5(2)
C9_1 C10_1 C11_1 O4_1 -179.22(14)
C9_1 C10_1 C11_1 C12_1 -56.01(18)
C9_1 C10_1 C11_1 C17_1 59.76(18)
O4_1 C11_1 C12_1 C13_1 174.71(16)
C10_1 C11_1 C12_1 C13_1 56.9(2)
C17_1 C11_1 C12_1 C13_1 -60.2(2)
C11_1 C12_1 C13_1 C14_1 1.3(2)
C15_1 N1_1 C14_1 N2_1 4.37(17)
C1_1 N1_1 C14_1 N2_1 -158.86(14)
C15_1 N1_1 C14_1 C13_1 -112.26(16)
C1_1 N1_1 C14_1 C13_1 84.51(19)
C15_1 N1_1 C14_1 C9_1 119.98(15)
C1_1 N1_1 C14_1 C9_1 -43.2(2)
C16_1 N2_1 C14_1 N1_1 -8.96(17)
C17_1 N2_1 C14_1 N1_1 -177.81(13)
C16_1 N2_1 C14_1 C13_1 113.82(15)
C17_1 N2_1 C14_1 C13_1 -55.03(18)
C16_1 N2_1 C14_1 C9_1 -127.53(14)
C17_1 N2_1 C14_1 C9_1 63.62(18)
C12_1 C13_1 C14_1 N1_1 169.67(15)
C12_1 C13_1 C14_1 N2_1 55.50(19)
C12_1 C13_1 C14_1 C9_1 -61.7(2)
C7_1 C9_1 C14_1 N1_1 57.31(18)
C10_1 C9_1 C14_1 N1_1 -172.81(13)
C7_1 C9_1 C14_1 N2_1 169.80(13)
C10_1 C9_1 C14_1 N2_1 -60.32(17)
C7_1 C9_1 C14_1 C13_1 -73.50(18)
C10_1 C9_1 C14_1 C13_1 56.38(18)
C1_1 N1_1 C15_1 O2_1 -15.9(3)
C14_1 N1_1 C15_1 O2_1 -177.23(17)
C1_1 N1_1 C15_1 C16_1 162.30(15)
C14_1 N1_1 C15_1 C16_1 0.96(18)
C17_1 N2_1 C16_1 O3_1 -5.4(3)
C14_1 N2_1 C16_1 O3_1 -172.65(16)
C17_1 N2_1 C16_1 C15_1 176.85(15)
C14_1 N2_1 C16_1 C15_1 9.62(18)
O2_1 C15_1 C16_1 O3_1 -6.0(3)
N1_1 C15_1 C16_1 O3_1 175.71(16)
O2_1 C15_1 C16_1 N2_1 171.79(16)
N1_1 C15_1 C16_1 N2_1 -6.49(17)
C16_1 N2_1 C17_1 C18_1 68.2(2)
C14_1 N2_1 C17_1 C18_1 -125.15(16)
C16_1 N2_1 C17_1 C11_1 -167.88(16)
C14_1 N2_1 C17_1 C11_1 -1.18(19)
O4_1 C11_1 C17_1 N2_1 -176.65(14)
C12_1 C11_1 C17_1 N2_1 56.66(17)
C10_1 C11_1 C17_1 N2_1 -59.32(17)
O4_1 C11_1 C17_1 C18_1 -53.24(19)
C12_1 C11_1 C17_1 C18_1 -179.92(15)
C10_1 C11_1 C17_1 C18_1 64.10(19)
N2_1 C17_1 C18_1 C19_1 31.4(2)
C11_1 C17_1 C18_1 C19_1 -86.6(2)
N2_1 C17_1 C18_1 C23_1 -150.15(18)
C11_1 C17_1 C18_1 C23_1 91.9(2)
C23_1 C18_1 C19_1 C20_1 -2.1(3)
C17_1 C18_1 C19_1 C20_1 176.32(19)
C18_1 C19_1 C20_1 C21_1 -0.1(4)
C19_1 C20_1 C21_1 C22_1 1.7(4)
C20_1 C21_1 C22_1 C23_1 -1.0(4)
C19_1 C18_1 C23_1 C22_1 2.9(3)
C17_1 C18_1 C23_1 C22_1 -175.6(2)
C21_1 C22_1 C23_1 C18_1 -1.4(4)
C2_2 C1_2 N1_2 C15_2 -31.1(3)
C6_2 C1_2 N1_2 C15_2 147.17(17)
C2_2 C1_2 N1_2 C14_2 165.69(16)
C6_2 C1_2 N1_2 C14_2 -16.0(2)
C6_2 C1_2 C2_2 C3_2 -0.2(3)
N1_2 C1_2 C2_2 C3_2 178.05(16)
C1_2 C2_2 C3_2 C4_2 -0.6(3)
C2_2 C3_2 C4_2 C5_2 1.1(3)
C3_2 C4_2 C5_2 C6_2 -0.9(3)
C4_2 C5_2 C6_2 C1_2 0.0(3)
C4_2 C5_2 C6_2 C7_2 -178.02(16)
C2_2 C1_2 C6_2 C5_2 0.5(2)
N1_2 C1_2 C6_2 C5_2 -177.78(15)
C2_2 C1_2 C6_2 C7_2 178.42(16)
N1_2 C1_2 C6_2 C7_2 0.2(2)
C5_2 C6_2 C7_2 O1_2 46.2(2)
C1_2 C6_2 C7_2 O1_2 -131.69(16)
C5_2 C6_2 C7_2 C8_2 -67.9(2)
C1_2 C6_2 C7_2 C8_2 114.18(18)
C5_2 C6_2 C7_2 C9_2 163.97(15)
C1_2 C6_2 C7_2 C9_2 -13.9(2)
O1_2 C7_2 C9_2 C14_2 159.68(13)
C8_2 C7_2 C9_2 C14_2 -83.67(18)
C6_2 C7_2 C9_2 C14_2 41.17(18)
O1_2 C7_2 C9_2 C10_2 -76.55(17)
C8_2 C7_2 C9_2 C10_2 40.1(2)
C6_2 C7_2 C9_2 C10_2 164.94(14)
C14_2 C9_2 C10_2 C11_2 -1.81(18)
C7_2 C9_2 C10_2 C11_2 -127.82(15)
C24_2 O4_2 C11_2 C12_2 63.4(2)
C24_2 O4_2 C11_2 C10_2 -61.2(2)
C24_2 O4_2 C11_2 C17_2 -179.84(15)
C9_2 C10_2 C11_2 O4_2 -177.05(13)
C9_2 C10_2 C11_2 C12_2 55.40(18)
C9_2 C10_2 C11_2 C17_2 -59.82(18)
O4_2 C11_2 C12_2 C13_2 176.68(16)
C10_2 C11_2 C12_2 C13_2 -56.1(2)
C17_2 C11_2 C12_2 C13_2 60.3(2)
C11_2 C12_2 C13_2 C14_2 -1.5(2)
C15_2 N1_2 C14_2 N2_2 -5.16(18)
C1_2 N1_2 C14_2 N2_2 160.61(14)
C15_2 N1_2 C14_2 C13_2 109.76(17)
C1_2 N1_2 C14_2 C13_2 -84.46(19)
C15_2 N1_2 C14_2 C9_2 -120.68(16)
C1_2 N1_2 C14_2 C9_2 45.1(2)
C16_2 N2_2 C14_2 N1_2 11.13(19)
C17_2 N2_2 C14_2 N1_2 -179.68(14)
C16_2 N2_2 C14_2 C13_2 -111.49(17)
C17_2 N2_2 C14_2 C13_2 57.70(19)
C16_2 N2_2 C14_2 C9_2 129.50(16)
C17_2 N2_2 C14_2 C9_2 -61.31(18)
C12_2 C13_2 C14_2 N1_2 -169.33(16)
C12_2 C13_2 C14_2 N2_2 -56.18(19)
C12_2 C13_2 C14_2 C9_2 60.7(2)
C10_2 C9_2 C14_2 N1_2 172.22(14)
C7_2 C9_2 C14_2 N1_2 -58.07(18)
C10_2 C9_2 C14_2 N2_2 60.06(17)
C7_2 C9_2 C14_2 N2_2 -170.23(13)
C10_2 C9_2 C14_2 C13_2 -55.44(18)
C7_2 C9_2 C14_2 C13_2 74.27(18)
C1_2 N1_2 C15_2 O2_2 11.5(3)
C14_2 N1_2 C15_2 O2_2 175.53(19)
C1_2 N1_2 C15_2 C16_2 -165.63(16)
C14_2 N1_2 C15_2 C16_2 -1.57(19)
C17_2 N2_2 C16_2 O3_2 3.3(3)
C14_2 N2_2 C16_2 O3_2 170.9(2)
C17_2 N2_2 C16_2 C15_2 -179.72(16)
C14_2 N2_2 C16_2 C15_2 -12.2(2)
O2_2 C15_2 C16_2 O3_2 8.2(3)
N1_2 C15_2 C16_2 O3_2 -174.6(2)
O2_2 C15_2 C16_2 N2_2 -168.82(18)
N1_2 C15_2 C16_2 N2_2 8.4(2)
C16_2 N2_2 C17_2 C18_2 -69.7(2)
C14_2 N2_2 C17_2 C18_2 123.27(16)
C16_2 N2_2 C17_2 C11_2 165.68(17)
C14_2 N2_2 C17_2 C11_2 -1.40(19)
O4_2 C11_2 C17_2 N2_2 -176.84(13)
C12_2 C11_2 C17_2 N2_2 -55.24(17)
C10_2 C11_2 C17_2 N2_2 61.19(17)
O4_2 C11_2 C17_2 C18_2 60.30(18)
C12_2 C11_2 C17_2 C18_2 -178.10(15)
C10_2 C11_2 C17_2 C18_2 -61.67(19)
N2_2 C17_2 C18_2 C19_2 -11.9(2)
C11_2 C17_2 C18_2 C19_2 106.6(2)
N2_2 C17_2 C18_2 C23_2 167.48(17)
C11_2 C17_2 C18_2 C23_2 -74.0(2)
C23_2 C18_2 C19_2 C20_2 1.2(3)
C17_2 C18_2 C19_2 C20_2 -179.40(18)
C18_2 C19_2 C20_2 C21_2 1.2(3)
C19_2 C20_2 C21_2 C22_2 -2.0(4)
C20_2 C21_2 C22_2 C23_2 0.4(4)
C21_2 C22_2 C23_2 C18_2 2.0(4)
C19_2 C18_2 C23_2 C22_2 -2.8(3)
C17_2 C18_2 C23_2 C22_2 177.8(2)
